data_7052507
loop_
_publ_author_name
'Fr\'ed\'erique Biechel'
'Julien Dubuc'
'Marc Henry'

_publ_section_title
;
 General principles driving the chemical reactivity of titanium(IV)
 alkoxides
;
_journal_issue 6
_journal_name_full 'New J. Chem.'
_journal_page_first 764
_journal_page_last 769
_journal_paper_doi 10.1039/b312486j
_journal_volume 28
_journal_year 2004
_chemical_compound_source Synthetic
_chemical_formula_structural '[Ti{OC6H4(Pri)2}4]'
_chemical_formula_sum 'C192 H272 O16 Ti4'
_chemical_name_systematic tetrakis(2,6-Di-isopropylphenolato)-titanium(iv)
_space_group_crystal_system monoclinic
_space_group_IT_number 15
_space_group_name_Hall '-I 2ya'
_space_group_name_H-M_alt 'I 1 2/a 1'
_audit_creation_date 2001-07-26
_audit_creation_method 'Created by WinPacha v3.5'
_cell_angle_alpha 90.00000
_cell_angle_beta 75.48000
_cell_angle_gamma 90.00000
_cell_length_a 20.81100
_cell_length_b 11.06800
_cell_length_c 19.79700
_cell_volume 4414.320
_cod_data_source_file b312486j.txt
_cod_data_source_block DOFWOK
_cod_original_sg_symbol_H-M 'I 12/a 1'
_cod_original_formula_sum 'H272 C192 O16 Ti4'
_cod_struct_determination_method theoretical
_cod_database_code 7052507

loop_
_space_group_symop_id
_space_group_symop_operation_xyz
1 x,y,z
2 -x+1/2,y,-z
3 -x,-y,-z
4 x+1/2,-y,z
5 x+1/2,y+1/2,z+1/2
6 -x,y+1/2,-z+1/2
7 -x+1/2,-y+1/2,-z+1/2
8 x,-y+1/2,z+1/2

loop_
_atom_site_label
_atom_site_fract_x
_atom_site_fract_y
_atom_site_fract_z
_atom_site_calc_flag
Ti1 0.75000 0.20510 0.50000 d
O1 0.78470 0.11290 0.42610 d
C1 0.81560 0.02460 0.38120 d
C2 0.88490 0.02560 0.35840 d
C3 0.91380 -0.06590 0.31360 d
C4 0.87680 -0.15310 0.29160 d
C5 0.80870 -0.15050 0.31440 d
C6 0.77660 -0.06340 0.35950 d
C7 0.92570 0.12190 0.38310 d
C8 0.94740 0.07990 0.44660 d
C9 0.98490 0.16380 0.32720 d
C10 0.70130 -0.06260 0.38680 d
C11 0.66660 -0.08020 0.33190 d
C12 0.68020 -0.14470 0.44870 d
O2 0.68550 0.29720 0.48340 d
C13 0.64490 0.39160 0.47780 d
C14 0.62370 0.39980 0.41600 d
C15 0.58670 0.50000 0.40850 d
C16 0.56990 0.58600 0.45920 d
C17 0.58980 0.57480 0.52030 d
C18 0.62770 0.47670 0.53090 d
C19 0.64070 0.30310 0.36010 d
C20 0.57920 0.23670 0.35470 d
C21 0.67650 0.35120 0.28940 d
C22 0.65010 0.46670 0.59750 d
C23 0.70320 0.55590 0.60080 d
C24 0.59120 0.48170 0.66160 d
H28 0.96748 -0.06750 0.29580 c
H29 0.90095 -0.22312 0.25588 c
H30 0.77922 -0.21917 0.29719 c
H31 0.57091 0.50929 0.36057 c
H32 0.54032 0.66298 0.45150 c
H33 0.57630 0.64345 0.56042 c
H34 0.89412 0.19857 0.39851 c
H35 0.68861 0.02675 0.40628 c
H36 0.67284 0.23940 0.37576 c
H37 0.67007 0.37805 0.59939 c
H38 1.00096 0.09341 0.43854 o
H39 0.92128 0.13135 0.49261 c
H40 0.93610 -0.01631 0.45589 c
H41 0.96937 0.18947 0.28021 o
H42 1.00783 0.24212 0.34571 c
H43 1.02165 0.09105 0.31399 c
H44 0.70253 -0.09596 0.28181 o
H45 0.63338 -0.15836 0.34419 c
H46 0.63718 0.00018 0.32744 c
H47 0.70386 -0.23328 0.43676 o
H48 0.69474 -0.10596 0.49362 c
H49 0.62619 -0.15640 0.46212 c
H50 0.54686 0.29697 0.33413 o
H51 0.59263 0.15907 0.31962 c
H52 0.55208 0.20437 0.40631 c
H53 0.64782 0.42475 0.27411 o
H54 0.72546 0.38564 0.29103 c
H55 0.68291 0.27907 0.25034 c
H56 0.73874 0.56300 0.54970 o
H57 0.68118 0.64496 0.61575 c
H58 0.72961 0.52682 0.63942 c
H59 0.54851 0.42984 0.65450 o
H60 0.60475 0.44904 0.70844 c
H61 0.57723 0.57720 0.66877 c

loop_
_cod_changelog_entry_id
_cod_changelog_entry_author
_cod_changelog_entry_date
_cod_changelog_entry_text
1 'Vaitkus, Antanas' 2022-09-15T17:10:00+03:00
;
 Added an explicit space group operation list and updated space group
 information.
;
